data_4031107
loop_
_publ_author_name
'Peshkov, Anatoly A.'
'Peshkov, Vsevolod A.'
'Pereshivko, Olga P.'
'Van Hecke, Kristof'
'Kumar, Rakesh'
'V Van der Eycken, Erik'

_publ_section_title
;
 Heck-Suzuki Tandem Reaction for the Synthesis of 3-Benzazepines.
;
_journal_issue 13
_journal_name_full 'The Journal of organic chemistry'
_journal_page_first 6598
_journal_page_last 6608
_journal_paper_doi 10.1021/acs.joc.5b00670
_journal_volume 80
_journal_year 2015
_chemical_formula_moiety 'C29 H25 N O'
_chemical_formula_sum 'C29 H25 N O'
_chemical_formula_weight 403.50
_chemical_name_systematic
;
 ?
;
_space_group_crystal_system triclinic
_space_group_IT_number 2
_space_group_name_Hall '-P 1'
_space_group_name_H-M_alt 'P -1'
_symmetry_space_group_name_Hall '-P 1'
_symmetry_space_group_name_H-M 'P -1'
_atom_sites_solution_hydrogens geom
_atom_sites_solution_primary direct
_audit_creation_date 2014-02-04
_audit_creation_method
;
Olex2 1.2
(compiled 2013.12.10 svn.r2853 for OlexSys, GUI svn.r4736)
;
_cell_angle_alpha 69.827(7)
_cell_angle_beta 77.025(6)
_cell_angle_gamma 74.068(7)
_cell_formula_units_Z 4
_cell_length_a 9.9850(7)
_cell_length_b 14.3686(13)
_cell_length_c 16.9433(9)
_cell_measurement_reflns_used 4552
_cell_measurement_temperature 100.0(1)
_cell_measurement_theta_max 74.8530
_cell_measurement_theta_min 3.3360
_cell_volume 2171.3(3)
_computing_cell_refinement
;
CrysAlisPro, Agilent Technologies,
Version 1.171.37.31 (release 14-01-2014 CrysAlis171 .NET)
(compiled Jan 14 2014,18:38:05)
;
_computing_data_collection
;
CrysAlisPro, Agilent Technologies,
Version 1.171.37.31 (release 14-01-2014 CrysAlis171 .NET)
(compiled Jan 14 2014,18:38:05)
;
_computing_data_reduction
;
CrysAlisPro, Agilent Technologies,
Version 1.171.37.31 (release 14-01-2014 CrysAlis171 .NET)
(compiled Jan 14 2014,18:38:05)
;
_computing_molecular_graphics 'Olex2 (Dolomanov et al., 2009)'
_computing_publication_material 'Olex2 (Dolomanov et al., 2009)'
_computing_structure_refinement 'ShelXL (Sheldrick, 2008)'
_computing_structure_solution 'ShelXS (Sheldrick, 2008)'
_diffrn_ambient_environment N~2~
_diffrn_ambient_temperature 99.97(10)
_diffrn_detector 'CCD plate'
_diffrn_detector_area_resol_mean 10.4839
_diffrn_detector_type Atlas
_diffrn_measured_fraction_theta_full 0.993
_diffrn_measured_fraction_theta_max 0.993
_diffrn_measurement_details
;
  1 omega   -4.00   21.00   1.0000    1.0000
omega____ theta____ kappa____ phi______ frames
    -       41.6798  -63.0000   79.0000 25

  2 omega   39.00   64.00   1.0000    1.0000
omega____ theta____ kappa____ phi______ frames
    -       41.6798   63.0000 -143.0000 25

  3 omega  -73.00   27.00   1.0000    1.0000
omega____ theta____ kappa____ phi______ frames
    -      -43.5000   63.0000 -143.0000 100

  4 omega -106.00  -28.00   1.0000    1.0000
omega____ theta____ kappa____ phi______ frames
    -      -43.5000  -63.0000   79.0000 78

  5 omega   74.00  101.00   1.0000    1.0000
omega____ theta____ kappa____ phi______ frames
    -      111.0000  -63.0000   79.0000 27

  6 omega  145.00  178.00   1.0000    1.0000
omega____ theta____ kappa____ phi______ frames
    -      111.0000   63.0000 -143.0000 33

  7 omega   23.00   81.00   1.0000    1.0000
omega____ theta____ kappa____ phi______ frames
    -       41.6798 -125.0000    0.0000 58

  8 omega   48.00   75.00   1.0000    1.0000
omega____ theta____ kappa____ phi______ frames
    -       41.6798 -125.0000  -90.0000 27

  9 omega    3.00   83.00   1.0000    1.0000
omega____ theta____ kappa____ phi______ frames
    -       41.6798  -99.0000   30.0000 80

 10 omega -123.00  -80.00   1.0000    1.0000
omega____ theta____ kappa____ phi______ frames
    -      -43.5000  -94.0000 -180.0000 43

 11 omega -124.00  -81.00   1.0000    1.0000
omega____ theta____ kappa____ phi______ frames
    -      -43.5000  -94.0000  120.0000 43

 12 omega -112.00  -87.00   1.0000    1.0000
omega____ theta____ kappa____ phi______ frames
    -      -43.5000  -94.0000 -150.0000 25

 13 omega   58.00  114.00   1.0000    1.0000
omega____ theta____ kappa____ phi______ frames
    -      111.0000 -125.0000  -90.0000 56

 14 omega   64.00   90.00   1.0000    1.0000
omega____ theta____ kappa____ phi______ frames
    -      111.0000  -30.0000 -120.0000 26

 15 omega   97.00  178.00   1.0000    1.0000
omega____ theta____ kappa____ phi______ frames
    -      111.0000   30.0000  150.0000 81

 16 omega   76.00  164.00   1.0000    1.0000
omega____ theta____ kappa____ phi______ frames
    -      111.0000  -15.0000  120.0000 88

 17 omega  111.00  144.00   1.0000    1.0000
omega____ theta____ kappa____ phi______ frames
    -      111.0000  -77.0000 -150.0000 33

 18 omega   49.00   78.00   1.0000    1.0000
omega____ theta____ kappa____ phi______ frames
    -      111.0000  -45.0000  -30.0000 29

 19 omega   44.00  103.00   1.0000    1.0000
omega____ theta____ kappa____ phi______ frames
    -      111.0000  -94.0000  -90.0000 59

 20 omega   42.00   68.00   1.0000    1.0000
omega____ theta____ kappa____ phi______ frames
    -      111.0000 -125.0000 -150.0000 26

 21 omega   93.00  172.00   1.0000    1.0000
omega____ theta____ kappa____ phi______ frames
    -      111.0000   61.0000 -180.0000 79

 22 omega   37.00   62.00   1.0000    1.0000
omega____ theta____ kappa____ phi______ frames
    -      111.0000  -15.0000  120.0000 25

 23 omega   96.00  121.00   1.0000    1.0000
omega____ theta____ kappa____ phi______ frames
    -      111.0000 -125.0000   90.0000 25

 24 omega   40.00   76.00   1.0000    1.0000
omega____ theta____ kappa____ phi______ frames
    -      111.0000 -125.0000   90.0000 36

 25 omega   44.00  120.00   1.0000    1.0000
omega____ theta____ kappa____ phi______ frames
    -      111.0000 -125.0000   30.0000 76

 26 omega   88.00  121.00   1.0000    1.0000
omega____ theta____ kappa____ phi______ frames
    -      111.0000 -125.0000 -150.0000 33

 27 omega   39.00  140.00   1.0000    1.0000
omega____ theta____ kappa____ phi______ frames
    -      111.0000  -61.0000  120.0000 101

 28 omega   78.00  105.00   1.0000    1.0000
omega____ theta____ kappa____ phi______ frames
    -      111.0000  -77.0000 -150.0000 27

 29 omega   47.00  101.00   1.0000    1.0000
omega____ theta____ kappa____ phi______ frames
    -      111.0000  -94.0000   90.0000 54

 30 omega  110.00  136.00   1.0000    1.0000
omega____ theta____ kappa____ phi______ frames
    -      111.0000  125.0000 -180.0000 26

 31 omega  138.00  169.00   1.0000    1.0000
omega____ theta____ kappa____ phi______ frames
    -      111.0000  125.0000 -180.0000 31

 32 omega  104.00  129.00   1.0000    1.0000
omega____ theta____ kappa____ phi______ frames
    -      111.0000  125.0000   30.0000 25

 33 omega   39.00   87.00   1.0000    1.0000
omega____ theta____ kappa____ phi______ frames
    -      111.0000 -125.0000   60.0000 48

 34 omega   28.00   89.00   1.0000    1.0000
omega____ theta____ kappa____ phi______ frames
    -      111.0000  -94.0000  120.0000 61

 35 omega   43.00   69.00   1.0000    1.0000
omega____ theta____ kappa____ phi______ frames
    -      111.0000  -61.0000 -180.0000 26

 36 omega   95.00  121.00   1.0000    1.0000
omega____ theta____ kappa____ phi______ frames
    -      111.0000  -61.0000 -180.0000 26

 37 omega   62.00  103.00   1.0000    1.0000
omega____ theta____ kappa____ phi______ frames
    -      111.0000  -94.0000   30.0000 41

 38 omega  118.00  145.00   1.0000    1.0000
omega____ theta____ kappa____ phi______ frames
    -      111.0000   45.0000  -60.0000 27

 39 omega   39.00   96.00   1.0000    1.0000
omega____ theta____ kappa____ phi______ frames
    -      111.0000  -45.0000 -120.0000 57

 40 omega -115.00  -14.00   1.0000    1.0000
omega____ theta____ kappa____ phi______ frames
    -      -41.6798  -57.0000 -180.0000 101

 41 omega -115.00  -14.00   1.0000    1.0000
omega____ theta____ kappa____ phi______ frames
    -      -41.6798  -57.0000    0.0000 101

 42 omega -118.00   -9.00   1.0000    1.0000
omega____ theta____ kappa____ phi______ frames
    -      -41.6798  -77.0000  -60.0000 109
;
_diffrn_measurement_device 'four-circle diffractometer'
_diffrn_measurement_device_type 'SuperNova, Dual, Cu at zero, Atlas'
_diffrn_measurement_method '\w scans'
_diffrn_orient_matrix_UB_11 0.1383715000
_diffrn_orient_matrix_UB_12 0.0109157000
_diffrn_orient_matrix_UB_13 -0.0612486000
_diffrn_orient_matrix_UB_21 0.0612592000
_diffrn_orient_matrix_UB_22 -0.1139984000
_diffrn_orient_matrix_UB_23 0.0382955000
_diffrn_orient_matrix_UB_31 -0.0582186000
_diffrn_orient_matrix_UB_32 -0.0238207000
_diffrn_orient_matrix_UB_33 -0.0660571000
_diffrn_radiation_monochromator mirror
_diffrn_radiation_probe x-ray
_diffrn_radiation_type CuK\a
_diffrn_radiation_wavelength 1.54184
_diffrn_reflns_av_R_equivalents 0.1031
_diffrn_reflns_av_unetI/netI 0.1262
_diffrn_reflns_laue_measured_fraction_full 0.967
_diffrn_reflns_laue_measured_fraction_max 0.993
_diffrn_reflns_limit_h_max 11
_diffrn_reflns_limit_h_min -11
_diffrn_reflns_limit_k_max 16
_diffrn_reflns_limit_k_min -17
_diffrn_reflns_limit_l_max 15
_diffrn_reflns_limit_l_min -20
_diffrn_reflns_number 24679
_diffrn_reflns_point_group_measured_fraction_full 0.967
_diffrn_reflns_point_group_measured_fraction_max 0.993
_diffrn_reflns_theta_full 67.684
_diffrn_reflns_theta_max 66.599
_diffrn_reflns_theta_min 3.668
_diffrn_source 'sealed X-ray tube'
_diffrn_source_type 'SuperNova (Cu) X-ray Source'
_exptl_absorpt_coefficient_mu 0.571
_exptl_absorpt_correction_T_max 0.991
_exptl_absorpt_correction_T_min 0.978
_exptl_absorpt_correction_type gaussian
_exptl_absorpt_process_details
;
CrysAlisPro, Agilent Technologies,
Version 1.171.37.31 (release 14-01-2014 CrysAlis171 .NET)
(compiled Jan 14 2014,18:38:05)
Numerical absorption correction based on gaussian integration over
            a multifaceted crystal model
Empirical absorption correction using spherical harmonics,
 implemented in SCALE3 ABSPACK scaling algorithm.
;
_exptl_crystal_colour yellow
_exptl_crystal_colour_primary yellow
_exptl_crystal_density_diffrn 1.234
_exptl_crystal_description block
_exptl_crystal_F_000 856
_exptl_crystal_size_max 0.2572
_exptl_crystal_size_mid 0.157
_exptl_crystal_size_min 0.1056
_refine_diff_density_max 0.413
_refine_diff_density_min -0.353
_refine_diff_density_rms 0.072
_refine_ls_extinction_method none
_refine_ls_goodness_of_fit_ref 0.959
_refine_ls_hydrogen_treatment constr
_refine_ls_matrix_type full
_refine_ls_number_parameters 563
_refine_ls_number_reflns 7602
_refine_ls_number_restraints 0
_refine_ls_restrained_S_all 0.959
_refine_ls_R_factor_all 0.1439
_refine_ls_R_factor_gt 0.0651
_refine_ls_shift/su_max 0.000
_refine_ls_shift/su_mean 0.000
_refine_ls_structure_factor_coef Fsqd
_refine_ls_weighting_details 'w=1/[\s^2^(Fo^2^)+(0.0838P)^2^] where P=(Fo^2^+2Fc^2^)/3'
_refine_ls_weighting_scheme calc
_refine_ls_wR_factor_gt 0.1483
_refine_ls_wR_factor_ref 0.1964
_reflns_Friedel_coverage 0.000
_reflns_number_gt 4008
_reflns_number_total 7602
_reflns_threshold_expression 'I > 2\s(I)'
_cod_data_source_file jo5b00670_si_005.cif
_cod_data_source_block evde_ugent005
_cod_depositor_comments 'Adding full bibliography for 4031105--4031108.cif.'
_cod_database_code 4031107
_shelxl_version_number 2013-4
_chemical_oxdiff_formula 'C29 H25 N O'
_shelx_space_group_comment
;
The symmetry employed for this shelxl refinement is uniquely defined
by the following loop, which should always be used as a source of
symmetry information in preference to the above space-group names.
They are only intended as comments.
;
_reflns_odcompleteness_completeness 99.96
_reflns_odcompleteness_iscentric 1
_reflns_odcompleteness_theta 66.97
_olex2_refinement_description
;
1. Others
 Fixed Uiso: H5A(0.04) H5B(0.04) H6A(0.039) H6B(0.039) H7(0.037) H8(0.038)
 H9(0.039) H10(0.038) H11A(0.061) H11B(0.061) H11C(0.061) H13A(0.048)
 H13B(0.048) H13C(0.048) H14(0.034) H17(0.037) H18(0.041) H19(0.045) H20(0.042)
 H21(0.035) H25(0.043) H26(0.046) H27(0.047) H28(0.044) H29(0.041) H34A(0.037)
 H34B(0.037) H35A(0.039) H35B(0.039) H36(0.037) H37(0.038) H38(0.041)
 H39(0.039) H40A(0.055) H40B(0.055) H40C(0.055) H42A(0.052) H42B(0.052)
 H42C(0.052) H43(0.034) H46(0.037) H47(0.043) H48(0.043) H49(0.041) H50(0.039)
 H54(0.044) H55(0.045) H56(0.047) H57(0.044) H58(0.043)
 Fixed X: H5A(0.9135) H5B(1.0343) H6A(0.9522) H6B(0.9956) H7(0.6084)
 H8(0.6288) H9(0.7763) H10(0.9037) H11A(0.7834) H11B(0.8074) H11C(0.6538)
 H13A(0.7683) H13B(0.605) H13C(0.6962) H14(0.8286) H17(0.5643) H18(0.4846)
 H19(0.6462) H20(0.8877) H21(0.9663) H25(0.9599) H26(1.1142) H27(1.3398)
 H28(1.4149) H29(1.2626) H34A(0.573) H34B(0.4567) H35A(0.5346) H35B(0.4849)
 H36(0.889) H37(0.8762) H38(0.7319) H39(0.5956) H40A(0.6512) H40B(0.8163)
 H40C(0.7208) H42A(0.7969) H42B(0.7247) H42C(0.888) H43(0.6704) H46(0.9308)
 H47(1.0126) H48(0.8529) H49(0.611) H50(0.5298) H54(0.5316) H55(0.3723)
 H56(0.1437) H57(0.0722) H58(0.2308)
 Fixed Y: H5A(1.2342) H5B(1.139) H6A(1.1523) H6B(1.255) H7(0.9776) H8(0.9169)
 H9(0.9756) H10(1.0925) H11A(1.3943) H11B(1.41) H11C(1.4066) H13A(1.0578)
 H13B(1.0806) H13C(1.164) H14(0.9194) H17(0.8979) H18(0.8854) H19(0.8391)
 H20(0.804) H21(0.8122) H25(0.5115) H26(0.3719) H27(0.3852) H28(0.5355)
 H29(0.6758) H34A(0.5414) H34B(0.5234) H35A(0.3459) H35B(0.3983) H36(0.3666)
 H37(0.5253) H38(0.6689) H39(0.6516) H40A(0.3554) H40B(0.3342) H40C(0.4457)
 H42A(0.1304) H42B(0.0808) H42C(0.0839) H43(0.3008) H46(0.0525) H47(-0.124)
 H48(-0.23) H49(-0.1595) H50(0.0144) H54(0.2493) H55(0.3241) H56(0.4024)
 H57(0.4063) H58(0.3295)
 Fixed Z: H5A(-0.0786) H5B(-0.0425) H6A(0.0967) H6B(0.0334) H7(0.1137) H8(-
 0.0008) H9(-0.1262) H10(-0.1364) H11A(-0.0334) H11B(0.051) H11C(0.0402)
 H13A(0.3279) H13B(0.3198) H13C(0.2668) H14(0.1799) H17(0.3832) H18(0.5268)
 H19(0.6213) H20(0.573) H21(0.4315) H25(0.3072) H26(0.2726) H27(0.2011)
 H28(0.1674) H29(0.2028) H34A(0.3089) H34B(0.3911) H35A(0.4186) H35B(0.3269)
 H36(0.5483) H37(0.5599) H38(0.4812) H39(0.3944) H40A(0.2095) H40B(0.2124)
 H40C(0.2041) H42A(0.4475) H42B(0.5418) H42C(0.5242) H43(0.6093) H46(0.6761)
 H47(0.722) H48(0.7853) H49(0.8019) H50(0.7544) H54(0.9473) H55(1.0425)
 H56(1.0153) H57(0.8916) H58(0.7954)
;

loop_
_space_group_symop_operation_xyz
'x, y, z'
'-x, -y, -z'

loop_
_atom_site_label
_atom_site_type_symbol
_atom_site_fract_x
_atom_site_fract_y
_atom_site_fract_z
_atom_site_U_iso_or_equiv
_atom_site_adp_type
_atom_site_occupancy
_atom_site_site_symmetry_order
_atom_site_calc_flag
_atom_site_refinement_flags_posn
O2 O 0.5601(3) 1.26395(19) 0.13425(15) 0.0326(6) Uani 1 1 d .
N3 N 0.7848(3) 1.2691(2) 0.06796(17) 0.0311(8) Uani 1 1 d .
C1 C 0.6815(4) 1.2196(3) 0.1138(2) 0.0275(9) Uani 1 1 d .
C2 C 0.7257(4) 1.1065(3) 0.1346(2) 0.0273(9) Uani 1 1 d .
C3 C 0.7499(3) 1.0692(3) 0.0588(2) 0.0247(8) Uani 1 1 d .
C4 C 0.8403(4) 1.1037(3) -0.0162(2) 0.0284(9) Uani 1 1 d .
C5 C 0.9360(4) 1.1743(3) -0.0288(2) 0.0330(9) Uani 1 1 d .
H5A H 0.9135 1.2342 -0.0786 0.040 Uiso 1 1 calc R
H5B H 1.0343 1.1390 -0.0425 0.040 Uiso 1 1 calc R
C6 C 0.9270(4) 1.2114(3) 0.0469(2) 0.0322(9) Uani 1 1 d .
H6A H 0.9522 1.1523 0.0967 0.039 Uiso 1 1 calc R
H6B H 0.9956 1.2550 0.0334 0.039 Uiso 1 1 calc R
C7 C 0.6705(4) 1.0003(3) 0.0633(2) 0.0309(9) Uani 1 1 d .
H7 H 0.6084 0.9776 0.1137 0.037 Uiso 1 1 calc R
C8 C 0.6815(4) 0.9648(3) -0.0052(2) 0.0314(9) Uani 1 1 d .
H8 H 0.6288 0.9169 -0.0008 0.038 Uiso 1 1 calc R
C9 C 0.7689(4) 0.9993(3) -0.0792(2) 0.0327(9) Uani 1 1 d .
H9 H 0.7763 0.9756 -0.1262 0.039 Uiso 1 1 calc R
C10 C 0.8453(4) 1.0681(3) -0.0846(2) 0.0319(9) Uani 1 1 d .
H10 H 0.9037 1.0925 -0.1364 0.038 Uiso 1 1 calc R
C11 C 0.7549(4) 1.3790(3) 0.0282(2) 0.0407(10) Uani 1 1 d .
H11A H 0.7834 1.3943 -0.0334 0.061 Uiso 1 1 calc GR
H11B H 0.8074 1.4100 0.0510 0.061 Uiso 1 1 calc GR
H11C H 0.6538 1.4066 0.0402 0.061 Uiso 1 1 calc GR
C12 C 0.7358(4) 1.0458(3) 0.2158(2) 0.0290(9) Uani 1 1 d .
C13 C 0.6979(4) 1.0911(3) 0.2891(2) 0.0321(9) Uani 1 1 d .
H13A H 0.7683 1.0578 0.3279 0.048 Uiso 1 1 calc GR
H13B H 0.6050 1.0806 0.3198 0.048 Uiso 1 1 calc GR
H13C H 0.6962 1.1640 0.2668 0.048 Uiso 1 1 calc GR
C14 C 0.7999(4) 0.9389(3) 0.2303(2) 0.0282(9) Uani 1 1 d .
H14 H 0.8286 0.9194 0.1799 0.034 Uiso 1 1 calc R
C15 C 0.8268(4) 0.8613(3) 0.3022(2) 0.0282(9) Uani 1 1 d .
C16 C 0.7730(4) 0.8593(3) 0.3924(2) 0.0272(8) Uani 1 1 d .
C17 C 0.6302(4) 0.8791(3) 0.4216(2) 0.0305(9) Uani 1 1 d .
H17 H 0.5643 0.8979 0.3832 0.037 Uiso 1 1 calc R
C18 C 0.5827(4) 0.8715(3) 0.5071(2) 0.0341(9) Uani 1 1 d .
H18 H 0.4846 0.8854 0.5268 0.041 Uiso 1 1 calc R
C19 C 0.6786(4) 0.8437(3) 0.5632(2) 0.0375(10) Uani 1 1 d .
H19 H 0.6462 0.8391 0.6213 0.045 Uiso 1 1 calc R
C20 C 0.8219(4) 0.8227(3) 0.5346(2) 0.0347(9) Uani 1 1 d .
H20 H 0.8877 0.8040 0.5730 0.042 Uiso 1 1 calc R
C21 C 0.8683(4) 0.8289(3) 0.4504(2) 0.0292(9) Uani 1 1 d .
H21 H 0.9663 0.8122 0.4315 0.035 Uiso 1 1 calc R
C22 C 0.9205(4) 0.7697(3) 0.2904(2) 0.0316(9) Uani 1 1 d .
C23 C 1.0003(4) 0.6961(3) 0.2768(2) 0.0333(9) Uani 1 1 d .
C24 C 1.0947(4) 0.6078(3) 0.2582(2) 0.0305(9) Uani 1 1 d .
C25 C 1.0522(4) 0.5169(3) 0.2787(2) 0.0360(10) Uani 1 1 d .
H25 H 0.9599 0.5115 0.3072 0.043 Uiso 1 1 calc R
C26 C 1.1437(4) 0.4339(3) 0.2580(2) 0.0384(10) Uani 1 1 d .
H26 H 1.1142 0.3719 0.2726 0.046 Uiso 1 1 calc R
C27 C 1.2778(4) 0.4417(3) 0.2160(2) 0.0390(10) Uani 1 1 d .
H27 H 1.3398 0.3852 0.2011 0.047 Uiso 1 1 calc R
C28 C 1.3222(4) 0.5310(3) 0.1958(2) 0.0366(10) Uani 1 1 d .
H28 H 1.4149 0.5355 0.1674 0.044 Uiso 1 1 calc R
C29 C 1.2317(4) 0.6144(3) 0.2166(2) 0.0343(9) Uani 1 1 d .
H29 H 1.2626 0.6758 0.2028 0.041 Uiso 1 1 calc R
O1 O 0.9255(3) 0.2754(2) 0.33732(15) 0.0369(7) Uani 1 1 d .
N4 N 0.6958(3) 0.3481(2) 0.32177(17) 0.0320(8) Uani 1 1 d .
C30 C 0.8042(4) 0.3067(3) 0.3676(2) 0.0292(9) Uani 1 1 d .
C31 C 0.7651(3) 0.3084(3) 0.4581(2) 0.0272(8) Uani 1 1 d .
C32 C 0.7458(4) 0.4113(3) 0.4661(2) 0.0267(8) Uani 1 1 d .
C33 C 0.6550(4) 0.4982(3) 0.4200(2) 0.0302(9) Uani 1 1 d .
C34 C 0.5533(4) 0.4957(3) 0.3671(2) 0.0309(9) Uani 1 1 d .
H34A H 0.5730 0.5414 0.3089 0.037 Uiso 1 1 calc R
H34B H 0.4567 0.5234 0.3911 0.037 Uiso 1 1 calc R
C35 C 0.5573(4) 0.3919(3) 0.3610(2) 0.0328(9) Uani 1 1 d .
H35A H 0.5346 0.3459 0.4186 0.039 Uiso 1 1 calc R
H35B H 0.4849 0.3983 0.3269 0.039 Uiso 1 1 calc R
C36 C 0.8277(4) 0.4242(3) 0.5173(2) 0.0309(9) Uani 1 1 d .
H36 H 0.8890 0.3666 0.5483 0.037 Uiso 1 1 calc R
C37 C 0.8213(4) 0.5188(3) 0.5238(2) 0.0318(9) Uani 1 1 d .
H37 H 0.8762 0.5253 0.5599 0.038 Uiso 1 1 calc R
C38 C 0.7354(4) 0.6037(3) 0.4777(2) 0.0341(9) Uani 1 1 d .
H38 H 0.7319 0.6689 0.4812 0.041 Uiso 1 1 calc R
C39 C 0.6540(4) 0.5928(3) 0.4263(2) 0.0322(9) Uani 1 1 d .
H39 H 0.5956 0.6516 0.3944 0.039 Uiso 1 1 calc R
C40 C 0.7233(4) 0.3729(3) 0.2294(2) 0.0366(10) Uani 1 1 d .
H40A H 0.6512 0.3554 0.2095 0.055 Uiso 1 1 calc GR
H40B H 0.8163 0.3342 0.2124 0.055 Uiso 1 1 calc GR
H40C H 0.7208 0.4457 0.2041 0.055 Uiso 1 1 calc GR
C41 C 0.7573(4) 0.2229(3) 0.5237(2) 0.0288(9) Uani 1 1 d .
C42 C 0.7951(4) 0.1204(3) 0.5079(2) 0.0345(10) Uani 1 1 d .
H42A H 0.7969 0.1304 0.4475 0.052 Uiso 1 1 calc GR
H42B H 0.7247 0.0808 0.5418 0.052 Uiso 1 1 calc GR
H42C H 0.8880 0.0839 0.5242 0.052 Uiso 1 1 calc GR
C43 C 0.6962(4) 0.2327(3) 0.6076(2) 0.0287(9) Uani 1 1 d .
H43 H 0.6704 0.3008 0.6093 0.034 Uiso 1 1 calc R
C44 C 0.6689(4) 0.1634(3) 0.6841(2) 0.0291(9) Uani 1 1 d .
C45 C 0.7224(4) 0.0519(3) 0.7087(2) 0.0283(9) Uani 1 1 d .
C46 C 0.8654(4) 0.0096(3) 0.7007(2) 0.0311(9) Uani 1 1 d .
H46 H 0.9308 0.0525 0.6761 0.037 Uiso 1 1 calc R
C47 C 0.9145(4) -0.0957(3) 0.7287(2) 0.0362(10) Uani 1 1 d .
H47 H 1.0126 -0.1240 0.7220 0.043 Uiso 1 1 calc R
C48 C 0.8198(4) -0.1585(3) 0.7662(2) 0.0355(10) Uani 1 1 d .
H48 H 0.8529 -0.2300 0.7853 0.043 Uiso 1 1 calc R
C49 C 0.6760(4) -0.1166(3) 0.7757(2) 0.0339(10) Uani 1 1 d .
H49 H 0.6110 -0.1595 0.8019 0.041 Uiso 1 1 calc R
C50 C 0.6282(4) -0.0134(3) 0.7476(2) 0.0322(9) Uani 1 1 d .
H50 H 0.5298 0.0144 0.7544 0.039 Uiso 1 1 calc R
C51 C 0.5751(4) 0.2022(3) 0.7490(2) 0.0316(9) Uani 1 1 d .
C52 C 0.4954(4) 0.2358(3) 0.8020(2) 0.0322(9) Uani 1 1 d .
C53 C 0.3979(4) 0.2813(3) 0.8618(2) 0.0320(9) Uani 1 1 d .
C54 C 0.4382(4) 0.2808(3) 0.9357(2) 0.0369(10) Uani 1 1 d .
H54 H 0.5316 0.2493 0.9473 0.044 Uiso 1 1 calc R
C55 C 0.3437(4) 0.3254(3) 0.9923(2) 0.0375(10) Uani 1 1 d .
H55 H 0.3723 0.3241 1.0425 0.045 Uiso 1 1 calc R
C56 C 0.2083(4) 0.3718(3) 0.9762(2) 0.0393(10) Uani 1 1 d .
H56 H 0.1437 0.4024 1.0153 0.047 Uiso 1 1 calc R
C57 C 0.1657(4) 0.3739(3) 0.9027(2) 0.0363(10) Uani 1 1 d .
H57 H 0.0722 0.4063 0.8916 0.044 Uiso 1 1 calc R
C58 C 0.2600(4) 0.3285(3) 0.8454(2) 0.0356(10) Uani 1 1 d .
H58 H 0.2308 0.3295 0.7954 0.043 Uiso 1 1 calc R

loop_
_atom_site_aniso_label
_atom_site_aniso_U_11
_atom_site_aniso_U_22
_atom_site_aniso_U_33
_atom_site_aniso_U_23
_atom_site_aniso_U_13
_atom_site_aniso_U_12
O2 0.0268(15) 0.0365(17) 0.0379(15) -0.0155(13) -0.0038(11) -0.0076(13)
N3 0.0378(19) 0.028(2) 0.0285(16) -0.0073(14) -0.0017(14) -0.0130(16)
C1 0.032(2) 0.034(2) 0.0223(18) -0.0105(17) -0.0041(16) -0.0124(19)
C2 0.023(2) 0.031(2) 0.0304(19) -0.0119(17) 0.0003(15) -0.0097(17)
C3 0.0228(19) 0.030(2) 0.0240(18) -0.0116(16) -0.0014(14) -0.0079(17)
C4 0.023(2) 0.033(2) 0.0285(19) -0.0088(17) -0.0040(15) -0.0063(17)
C5 0.029(2) 0.043(3) 0.0282(19) -0.0102(18) -0.0009(16) -0.0122(19)
C6 0.026(2) 0.040(3) 0.031(2) -0.0105(18) -0.0023(16) -0.0121(19)
C7 0.031(2) 0.037(3) 0.0249(19) -0.0094(17) -0.0018(16) -0.0089(19)
C8 0.024(2) 0.042(3) 0.035(2) -0.0186(19) -0.0028(16) -0.0108(19)
C9 0.028(2) 0.045(3) 0.030(2) -0.0187(19) -0.0050(16) -0.0052(19)
C10 0.026(2) 0.045(3) 0.0237(19) -0.0080(18) -0.0025(15) -0.0090(19)
C11 0.055(3) 0.030(3) 0.035(2) -0.0078(19) 0.0011(19) -0.015(2)
C12 0.025(2) 0.036(3) 0.0303(19) -0.0136(18) -0.0015(15) -0.0112(18)
C13 0.035(2) 0.039(3) 0.0247(19) -0.0122(18) -0.0024(16) -0.0099(19)
C14 0.025(2) 0.036(3) 0.0280(19) -0.0138(18) -0.0018(15) -0.0096(18)
C15 0.024(2) 0.035(3) 0.0294(19) -0.0134(18) -0.0008(15) -0.0098(18)
C16 0.028(2) 0.026(2) 0.0269(18) -0.0061(16) -0.0030(15) -0.0078(17)
C17 0.026(2) 0.035(3) 0.030(2) -0.0064(18) -0.0059(16) -0.0096(18)
C18 0.025(2) 0.043(3) 0.034(2) -0.0148(19) 0.0022(16) -0.0076(19)
C19 0.039(2) 0.048(3) 0.028(2) -0.0142(19) -0.0037(17) -0.012(2)
C20 0.032(2) 0.040(3) 0.033(2) -0.0079(19) -0.0079(17) -0.012(2)
C21 0.025(2) 0.032(2) 0.033(2) -0.0084(17) -0.0054(16) -0.0100(18)
C22 0.037(2) 0.041(3) 0.0219(18) -0.0112(18) 0.0010(16) -0.019(2)
C23 0.037(2) 0.042(3) 0.027(2) -0.0142(19) -0.0029(17) -0.015(2)
C24 0.031(2) 0.037(3) 0.0266(19) -0.0128(18) -0.0066(16) -0.0065(19)
C25 0.035(2) 0.044(3) 0.034(2) -0.016(2) -0.0046(17) -0.012(2)
C26 0.037(2) 0.045(3) 0.039(2) -0.017(2) -0.0064(18) -0.012(2)
C27 0.040(2) 0.039(3) 0.039(2) -0.017(2) -0.0106(18) 0.001(2)
C28 0.035(2) 0.044(3) 0.033(2) -0.014(2) -0.0022(17) -0.010(2)
C29 0.033(2) 0.038(3) 0.035(2) -0.0126(19) -0.0042(17) -0.012(2)
O1 0.0315(16) 0.0468(19) 0.0348(14) -0.0199(13) 0.0015(12) -0.0075(14)
N4 0.0337(19) 0.040(2) 0.0255(16) -0.0118(15) -0.0049(13) -0.0102(16)
C30 0.028(2) 0.033(2) 0.0303(19) -0.0133(18) 0.0021(16) -0.0139(18)
C31 0.0205(19) 0.036(2) 0.0254(18) -0.0115(17) -0.0015(15) -0.0061(17)
C32 0.025(2) 0.028(2) 0.0273(18) -0.0090(17) -0.0033(15) -0.0053(17)
C33 0.028(2) 0.040(3) 0.0258(18) -0.0123(18) 0.0034(15) -0.0154(19)
C34 0.027(2) 0.035(3) 0.0275(19) -0.0048(17) -0.0059(16) -0.0057(18)
C35 0.027(2) 0.041(3) 0.0300(19) -0.0086(18) -0.0041(16) -0.0106(19)
C36 0.032(2) 0.034(3) 0.0305(19) -0.0119(18) -0.0025(16) -0.0123(19)
C37 0.025(2) 0.044(3) 0.032(2) -0.0155(19) -0.0029(16) -0.0119(19)
C38 0.033(2) 0.036(3) 0.036(2) -0.0110(19) 0.0003(17) -0.015(2)
C39 0.030(2) 0.035(3) 0.031(2) -0.0079(18) -0.0046(16) -0.0083(19)
C40 0.047(3) 0.042(3) 0.0245(19) -0.0111(18) -0.0081(17) -0.011(2)
C41 0.025(2) 0.036(3) 0.0281(19) -0.0127(18) -0.0036(15) -0.0085(18)
C42 0.033(2) 0.040(3) 0.033(2) -0.0150(19) -0.0018(17) -0.0094(19)
C43 0.027(2) 0.034(2) 0.0297(19) -0.0128(18) -0.0038(15) -0.0099(18)
C44 0.028(2) 0.034(3) 0.0276(19) -0.0119(18) -0.0037(16) -0.0081(18)
C45 0.031(2) 0.035(3) 0.0220(18) -0.0088(17) -0.0035(15) -0.0115(18)
C46 0.028(2) 0.036(3) 0.031(2) -0.0085(18) -0.0004(16) -0.0129(19)
C47 0.033(2) 0.044(3) 0.034(2) -0.016(2) -0.0021(17) -0.009(2)
C48 0.040(2) 0.037(3) 0.034(2) -0.0155(19) -0.0011(18) -0.012(2)
C49 0.036(2) 0.040(3) 0.030(2) -0.0119(19) 0.0012(17) -0.019(2)
C50 0.027(2) 0.044(3) 0.0274(19) -0.0105(18) -0.0023(16) -0.0118(19)
C51 0.033(2) 0.031(2) 0.033(2) -0.0077(18) -0.0075(17) -0.0091(19)
C52 0.031(2) 0.036(3) 0.0274(19) -0.0065(18) -0.0040(16) -0.0084(19)
C53 0.031(2) 0.036(3) 0.031(2) -0.0104(18) 0.0016(16) -0.0146(19)
C54 0.030(2) 0.044(3) 0.039(2) -0.012(2) -0.0067(17) -0.010(2)
C55 0.038(2) 0.043(3) 0.038(2) -0.015(2) -0.0046(18) -0.017(2)
C56 0.041(3) 0.043(3) 0.038(2) -0.017(2) 0.0086(19) -0.020(2)
C57 0.032(2) 0.038(3) 0.038(2) -0.0091(19) -0.0019(17) -0.011(2)
C58 0.035(2) 0.042(3) 0.034(2) -0.0148(19) -0.0032(17) -0.014(2)

loop_
_atom_type_symbol
_atom_type_description
_atom_type_scat_dispersion_real
_atom_type_scat_dispersion_imag
_atom_type_scat_source
C C 0.0181 0.0091 'International Tables Vol C Tables 4.2.6.8 and 6.1.1.4'
H H 0.0000 0.0000 'International Tables Vol C Tables 4.2.6.8 and 6.1.1.4'
N N 0.0311 0.0180 'International Tables Vol C Tables 4.2.6.8 and 6.1.1.4'
O O 0.0492 0.0322 'International Tables Vol C Tables 4.2.6.8 and 6.1.1.4'

loop_
_exptl_crystal_face_index_h
_exptl_crystal_face_index_k
_exptl_crystal_face_index_l
_exptl_crystal_face_perp_dist
_exptl_oxdiff_crystal_face_indexfrac_h
_exptl_oxdiff_crystal_face_indexfrac_k
_exptl_oxdiff_crystal_face_indexfrac_l
_exptl_oxdiff_crystal_face_x
_exptl_oxdiff_crystal_face_y
_exptl_oxdiff_crystal_face_z
2 -7 -7 0.0355 2.0039 -7.0025 -6.9900 0.6290 0.6533 0.5119
6 2 7 0.0742 6.0021 1.9999 6.9986 0.4237 0.4077 -0.8594
-2 -7 -10 0.0455 -1.9980 -7.0020 -9.9909 0.2590 0.2932 0.9431
-3 6 5 0.0731 -3.0040 6.0022 4.9912 -0.6558 -0.6771 -0.2978
-5 0 5 0.0789 -4.9982 0.0081 5.0030 -0.9979 -0.1155 -0.0397
-3 -5 -10 0.0717 -3.0002 -5.0026 -9.9946 0.1424 0.0038 0.9540
6 2 -1 0.0560 5.9982 1.9931 -1.0051 0.9133 0.1018 -0.3303
-5 -7 -1 0.0787 -4.9940 -6.9919 -0.9863 -0.7069 0.4534 0.5225
5 8 3 0.0510 4.9940 7.9929 2.9853 0.5954 -0.4909 -0.6783
1 1 11 0.0942 1.0045 1.0079 11.0030 -0.5239 0.3680 -0.8093
3 4 11 0.0804 3.0017 4.0042 10.9970 -0.2145 0.1485 -0.9966
-3 -9 -7 0.0528 -2.9947 -8.9972 -6.9855 -0.0847 0.5747 0.8501
3 9 7 0.0528 2.9947 8.9972 6.9855 0.0847 -0.5747 -0.8501
1 9 3 0.0806 0.9925 8.9953 2.9839 0.0528 -0.8504 -0.4692
0 6 10 0.0587 -0.0012 6.0042 9.9931 -0.5467 -0.3019 -0.8031
2 -3 8 0.1033 2.0072 -2.9925 8.0092 -0.2455 0.7708 -0.5746
-2 -9 -2 0.0792 -1.9921 -8.9936 -1.9833 -0.2523 0.8273 0.4612

loop_
_geom_angle_atom_site_label_1
_geom_angle_atom_site_label_2
_geom_angle_atom_site_label_3
_geom_angle
C1 N3 C6 120.1(3)
C1 N3 C11 121.5(3)
C11 N3 C6 117.8(3)
O2 C1 N3 123.1(3)
O2 C1 C2 123.0(3)
N3 C1 C2 113.9(3)
C1 C2 C3 113.6(3)
C12 C2 C1 121.5(3)
C12 C2 C3 124.9(3)
C4 C3 C2 123.7(3)
C7 C3 C2 116.8(3)
C7 C3 C4 119.4(3)
C3 C4 C5 125.2(3)
C3 C4 C10 117.8(3)
C10 C4 C5 116.9(3)
C4 C5 C6 115.3(3)
N3 C6 C5 111.3(3)
C8 C7 C3 120.9(3)
C9 C8 C7 119.9(3)
C10 C9 C8 119.6(3)
C9 C10 C4 122.4(3)
C2 C12 C13 120.7(3)
C2 C12 C14 118.7(3)
C14 C12 C13 120.1(3)
C15 C14 C12 132.4(3)
C14 C15 C16 128.2(3)
C14 C15 C22 116.2(3)
C22 C15 C16 115.6(3)
C17 C16 C15 121.5(3)
C17 C16 C21 118.9(3)
C21 C16 C15 119.4(3)
C16 C17 C18 120.3(3)
C19 C18 C17 120.0(3)
C18 C19 C20 120.1(3)
C21 C20 C19 119.8(3)
C20 C21 C16 120.9(3)
C23 C22 C15 177.0(4)
C22 C23 C24 178.2(4)
C25 C24 C23 121.6(3)
C25 C24 C29 119.1(3)
C29 C24 C23 119.3(4)
C26 C25 C24 120.5(4)
C27 C26 C25 119.9(4)
C28 C27 C26 120.4(4)
C27 C28 C29 120.1(4)
C28 C29 C24 120.0(4)
C30 N4 C35 119.9(3)
C30 N4 C40 119.9(3)
C40 N4 C35 118.3(3)
O1 C30 N4 123.5(3)
O1 C30 C31 122.5(3)
N4 C30 C31 113.8(3)
C32 C31 C30 112.8(3)
C41 C31 C30 121.8(3)
C41 C31 C32 125.3(3)
C33 C32 C31 123.0(3)
C36 C32 C31 118.5(3)
C36 C32 C33 118.4(3)
C32 C33 C34 124.6(3)
C39 C33 C32 118.4(3)
C39 C33 C34 117.0(4)
C33 C34 C35 115.8(3)
N4 C35 C34 111.5(3)
C37 C36 C32 121.7(4)
C38 C37 C36 120.0(3)
C37 C38 C39 119.3(4)
C38 C39 C33 122.2(4)
C31 C41 C42 120.4(3)
C31 C41 C43 118.3(3)
C43 C41 C42 120.9(3)
C44 C43 C41 132.5(4)
C43 C44 C45 127.8(3)
C43 C44 C51 116.5(3)
C51 C44 C45 115.7(3)
C46 C45 C44 121.3(3)
C46 C45 C50 118.4(4)
C50 C45 C44 120.0(3)
C45 C46 C47 120.6(3)
C48 C47 C46 119.9(4)
C47 C48 C49 119.8(4)
C50 C49 C48 120.2(4)
C49 C50 C45 121.0(4)
C52 C51 C44 178.7(4)
C51 C52 C53 176.8(4)
C54 C53 C52 121.4(4)
C54 C53 C58 119.0(3)
C58 C53 C52 119.6(3)
C55 C54 C53 120.7(4)
C56 C55 C54 120.3(3)
C55 C56 C57 120.1(4)
C56 C57 C58 120.1(4)
C57 C58 C53 119.7(3)

loop_
_geom_bond_atom_site_label_1
_geom_bond_atom_site_label_2
_geom_bond_distance
O2 C1 1.239(4)
N3 C1 1.355(4)
N3 C6 1.470(4)
N3 C11 1.462(5)
C1 C2 1.496(5)
C2 C3 1.503(4)
C2 C12 1.361(5)
C3 C4 1.404(5)
C3 C7 1.402(5)
C4 C5 1.509(5)
C4 C10 1.406(4)
C5 C6 1.527(4)
C7 C8 1.392(4)
C8 C9 1.377(5)
C9 C10 1.375(5)
C12 C13 1.523(4)
C12 C14 1.449(5)
C14 C15 1.357(5)
C15 C16 1.495(4)
C15 C22 1.439(5)
C16 C17 1.384(5)
C16 C21 1.400(5)
C17 C18 1.396(5)
C18 C19 1.384(5)
C19 C20 1.388(5)
C20 C21 1.376(5)
C22 C23 1.195(5)
C23 C24 1.443(5)
C24 C25 1.390(5)
C24 C29 1.403(5)
C25 C26 1.387(5)
C26 C27 1.383(5)
C27 C28 1.378(5)
C28 C29 1.390(5)
O1 C30 1.230(4)
N4 C30 1.354(5)
N4 C35 1.466(4)
N4 C40 1.459(4)
C30 C31 1.503(4)
C31 C32 1.486(5)
C31 C41 1.350(5)
C32 C33 1.420(5)
C32 C36 1.403(5)
C33 C34 1.513(5)
C33 C39 1.396(5)
C34 C35 1.518(5)
C36 C37 1.384(5)
C37 C38 1.379(5)
C38 C39 1.388(5)
C41 C42 1.517(5)
C41 C43 1.454(4)
C43 C44 1.358(5)
C44 C45 1.482(5)
C44 C51 1.439(5)
C45 C46 1.386(5)
C45 C50 1.406(5)
C46 C47 1.398(5)
C47 C48 1.383(5)
C48 C49 1.392(5)
C49 C50 1.371(5)
C51 C52 1.200(5)
C52 C53 1.437(5)
C53 C54 1.396(5)
C53 C58 1.401(5)
C54 C55 1.380(5)
C55 C56 1.376(5)
C56 C57 1.391(5)
C57 C58 1.395(5)

loop_
_geom_torsion_atom_site_label_1
_geom_torsion_atom_site_label_2
_geom_torsion_atom_site_label_3
_geom_torsion_atom_site_label_4
_geom_torsion
O2 C1 C2 C3 107.6(4)
O2 C1 C2 C12 -69.8(5)
N3 C1 C2 C3 -70.1(4)
N3 C1 C2 C12 112.5(4)
C1 N3 C6 C5 80.2(4)
C1 C2 C3 C4 53.8(5)
C1 C2 C3 C7 -122.5(4)
C1 C2 C12 C13 1.9(5)
C1 C2 C12 C14 -170.4(3)
C2 C3 C4 C5 6.4(6)
C2 C3 C4 C10 -175.4(3)
C2 C3 C7 C8 177.3(3)
C2 C12 C14 C15 178.7(4)
C3 C2 C12 C13 -175.2(3)
C3 C2 C12 C14 12.4(5)
C3 C4 C5 C6 -1.8(6)
C3 C4 C10 C9 -2.0(6)
C3 C7 C8 C9 -1.5(6)
C4 C3 C7 C8 0.8(6)
C4 C5 C6 N3 -61.0(4)
C5 C4 C10 C9 176.4(4)
C6 N3 C1 O2 179.2(3)
C6 N3 C1 C2 -3.1(4)
C7 C3 C4 C5 -177.4(4)
C7 C3 C4 C10 0.9(6)
C7 C8 C9 C10 0.4(6)
C8 C9 C10 C4 1.4(6)
C10 C4 C5 C6 179.9(3)
C11 N3 C1 O2 -9.5(5)
C11 N3 C1 C2 168.2(3)
C11 N3 C6 C5 -91.4(4)
C12 C2 C3 C4 -128.9(4)
C12 C2 C3 C7 54.8(5)
C12 C14 C15 C16 12.6(6)
C12 C14 C15 C22 -166.4(4)
C13 C12 C14 C15 6.2(6)
C14 C15 C16 C17 57.5(5)
C14 C15 C16 C21 -127.8(4)
C15 C16 C17 C18 176.6(3)
C15 C16 C21 C20 -177.6(3)
C16 C17 C18 C19 -0.2(6)
C17 C16 C21 C20 -2.8(6)
C17 C18 C19 C20 -0.5(6)
C18 C19 C20 C21 -0.4(6)
C19 C20 C21 C16 2.0(6)
C21 C16 C17 C18 1.8(6)
C22 C15 C16 C17 -123.5(4)
C22 C15 C16 C21 51.3(5)
C23 C24 C25 C26 178.2(3)
C23 C24 C29 C28 -177.9(3)
C24 C25 C26 C27 -0.5(6)
C25 C24 C29 C28 0.7(5)
C25 C26 C27 C28 1.0(6)
C26 C27 C28 C29 -0.7(6)
C27 C28 C29 C24 -0.2(6)
C29 C24 C25 C26 -0.4(5)
O1 C30 C31 C32 102.0(4)
O1 C30 C31 C41 -74.6(5)
N4 C30 C31 C32 -74.3(4)
N4 C30 C31 C41 109.1(4)
C30 N4 C35 C34 77.0(4)
C30 C31 C32 C33 53.0(4)
C30 C31 C32 C36 -122.7(3)
C30 C31 C41 C42 3.0(5)
C30 C31 C41 C43 -169.8(3)
C31 C32 C33 C34 8.6(5)
C31 C32 C33 C39 -174.3(3)
C31 C32 C36 C37 176.2(3)
C31 C41 C43 C44 177.1(4)
C32 C31 C41 C42 -173.1(3)
C32 C31 C41 C43 14.1(5)
C32 C33 C34 C35 -3.2(5)
C32 C33 C39 C38 -1.9(5)
C32 C36 C37 C38 -1.5(5)
C33 C32 C36 C37 0.2(5)
C33 C34 C35 N4 -61.0(4)
C34 C33 C39 C38 175.5(3)
C35 N4 C30 O1 -174.4(3)
C35 N4 C30 C31 1.8(5)
C36 C32 C33 C34 -175.7(3)
C36 C32 C33 C39 1.4(5)
C36 C37 C38 C39 1.1(5)
C37 C38 C39 C33 0.6(5)
C39 C33 C34 C35 179.7(3)
C40 N4 C30 O1 -10.1(6)
C40 N4 C30 C31 166.1(3)
C40 N4 C35 C34 -87.5(4)
C41 C31 C32 C33 -130.6(4)
C41 C31 C32 C36 53.7(5)
C41 C43 C44 C45 14.5(6)
C41 C43 C44 C51 -164.5(4)
C42 C41 C43 C44 4.4(6)
C43 C44 C45 C46 56.3(5)
C43 C44 C45 C50 -129.2(4)
C44 C45 C46 C47 176.3(3)
C44 C45 C50 C49 -175.8(3)
C45 C46 C47 C48 -1.3(5)
C46 C45 C50 C49 -1.2(5)
C46 C47 C48 C49 0.1(5)
C47 C48 C49 C50 0.5(5)
C48 C49 C50 C45 0.0(5)
C50 C45 C46 C47 1.8(5)
C51 C44 C45 C46 -124.7(4)
C51 C44 C45 C50 49.8(4)
C52 C53 C54 C55 179.5(4)
C52 C53 C58 C57 -179.2(4)
C53 C54 C55 C56 -0.4(6)
C54 C53 C58 C57 0.0(6)
C54 C55 C56 C57 0.1(6)
C55 C56 C57 C58 0.3(6)
C56 C57 C58 C53 -0.4(6)
C58 C53 C54 C55 0.3(6)
